data_4347171
loop_
_publ_author_name
'Safonova, Evgeniya A.'
'Martynov, Alexander G.'
'Nefedov, Sergey E.'
'Kirakosyan, Gayane A.'
'Gorbunova, Yulia G.'
'Tsivadze, Aslan Yu'

_publ_section_title
;
 A Molecular Chameleon: Reversible pH- and Cation-Induced Control of the
 Optical Properties of Phthalocyanine-Based Complexes in the Visible and
 Near-Infrared Spectral Ranges.
;
_journal_issue 5
_journal_name_full 'Inorganic chemistry'
_journal_page_first 2450
_journal_page_last 2459
_journal_paper_doi 10.1021/acs.inorgchem.5b02831
_journal_volume 55
_journal_year 2016
_chemical_formula_sum 'C120 H146 N8 O37 Zn'
_chemical_formula_weight 2357.81
_space_group_crystal_system monoclinic
_space_group_IT_number 4
_space_group_name_Hall 'P 2yb'
_space_group_name_H-M_alt 'P 1 21 1'
_atom_sites_solution_hydrogens mixed
_audit_creation_method SHELXL-2014/7
_cell_angle_alpha 90
_cell_angle_beta 105.048(2)
_cell_angle_gamma 90
_cell_formula_units_Z 2
_cell_length_a 15.3014(19)
_cell_length_b 27.680(3)
_cell_length_c 16.636(2)
_cell_measurement_temperature 150(2)
_cell_volume 6804.4(14)
_computing_structure_refinement 'SHELXL-2014/7 (Sheldrick, 2014)'
_diffrn_ambient_temperature 150(2)
_diffrn_measured_fraction_theta_full 0.999
_diffrn_measured_fraction_theta_max 0.998
_diffrn_measurement_device_type 'SMART APEX II CCD area detector'
_diffrn_measurement_method 'phi and omega scans'
_diffrn_radiation_type MoK\a
_diffrn_radiation_wavelength 0.71073
_diffrn_reflns_av_R_equivalents 0.0710
_diffrn_reflns_av_unetI/netI 0.1428
_diffrn_reflns_Laue_measured_fraction_full 0.999
_diffrn_reflns_Laue_measured_fraction_max 0.998
_diffrn_reflns_limit_h_max 21
_diffrn_reflns_limit_h_min -21
_diffrn_reflns_limit_k_max 38
_diffrn_reflns_limit_k_min -38
_diffrn_reflns_limit_l_max 23
_diffrn_reflns_limit_l_min -23
_diffrn_reflns_number 80409
_diffrn_reflns_point_group_measured_fraction_full 0.999
_diffrn_reflns_point_group_measured_fraction_max 0.999
_diffrn_reflns_theta_full 25.242
_diffrn_reflns_theta_max 30.000
_diffrn_reflns_theta_min 2.183
_exptl_absorpt_coefficient_mu 0.255
_exptl_crystal_colour dark-green
_exptl_crystal_density_diffrn 1.151
_exptl_crystal_description prizm
_exptl_crystal_F_000 2496
_exptl_crystal_size_max 0.260
_exptl_crystal_size_mid 0.240
_exptl_crystal_size_min 0.220
_refine_diff_density_max 1.096
_refine_diff_density_min -0.758
_refine_diff_density_rms 0.087
_refine_ls_abs_structure_details
;
 Refined as an inversion twin.
;
_refine_ls_abs_structure_Flack 0.402(19)
_refine_ls_extinction_method none
_refine_ls_goodness_of_fit_ref 0.979
_refine_ls_hydrogen_treatment constr
_refine_ls_matrix_type full
_refine_ls_number_parameters 1267
_refine_ls_number_reflns 39053
_refine_ls_number_restraints 7
_refine_ls_restrained_S_all 0.979
_refine_ls_R_factor_all 0.1802
_refine_ls_R_factor_gt 0.0839
_refine_ls_shift/su_max 0.005
_refine_ls_shift/su_mean 0.000
_refine_ls_structure_factor_coef Fsqd
_refine_ls_weighting_details 'w=1/[\s^2^(Fo^2^)+(0.1434P)^2^] where P=(Fo^2^+2Fc^2^)/3'
_refine_ls_weighting_scheme calc
_refine_ls_wR_factor_gt 0.2112
_refine_ls_wR_factor_ref 0.2674
_reflns_Friedel_coverage 0.963
_reflns_Friedel_fraction_full 0.999
_reflns_Friedel_fraction_max 0.999
_reflns_number_gt 18116
_reflns_number_total 39053
_reflns_threshold_expression 'I > 2\s(I)'
_cod_data_source_file ic5b02831_si_003.cif
_cod_data_source_block zn
_cod_original_cell_volume 6804.6(14)
_cod_original_sg_symbol_H-M 'P 21'
_cod_database_code 4347171
_shelx_shelxl_version_number 2014/7
_shelx_space_group_comment
;
The symmetry employed for this shelxl refinement is uniquely defined
by the following loop, which should always be used as a source of
symmetry information in preference to the above space-group names.
They are only intended as comments.
;
_shelx_estimated_absorpt_t_min 0.937
_shelx_estimated_absorpt_t_max 0.946

loop_
_space_group_symop_operation_xyz
'x, y, z'
'-x, y+1/2, -z'

loop_
_atom_site_label
_atom_site_type_symbol
_atom_site_fract_x
_atom_site_fract_y
_atom_site_fract_z
_atom_site_U_iso_or_equiv
_atom_site_adp_type
_atom_site_occupancy
_atom_site_site_symmetry_order
_atom_site_calc_flag
_atom_site_refinement_flags_posn
_atom_site_refinement_flags_adp
Zn1 Zn 0.00819(6) 0.87860(5) 0.75530(7) 0.0365(2) Uani 1 1 d . .
O1 O 0.2637(4) 0.71599(19) 0.7131(4) 0.0418(15) Uani 1 1 d . .
O2 O 0.3887(5) 0.7282(2) 0.6291(5) 0.064(2) Uani 1 1 d . .
O3 O 0.6133(4) 0.6651(2) 0.5041(4) 0.0454(16) Uani 1 1 d . .
O4 O 0.6049(5) 0.5986(3) 0.3753(5) 0.0708(15) Uani 1 1 d . .
O5 O 0.6196(6) 0.6483(3) 0.2276(5) 0.0708(15) Uani 1 1 d . .
O6 O 0.6870(5) 0.7492(3) 0.2907(4) 0.0553(17) Uani 1 1 d . .
O7 O 0.6342(4) 0.7479(2) 0.4421(4) 0.0407(14) Uani 1 1 d . .
O8 O 0.4140(5) 0.8203(2) 0.5612(5) 0.058(2) Uani 1 1 d . .
O9 O 0.3117(4) 0.8958(2) 0.5776(4) 0.0439(15) Uani 1 1 d . .
O10 O 0.1806(4) 1.01567(18) 0.5499(4) 0.0361(13) Uani 1 1 d . .
O11 O 0.1250(4) 1.10617(18) 0.5194(4) 0.0412(15) Uani 1 1 d . .
O12 O 0.1441(4) 1.2614(2) 0.3983(4) 0.0399(14) Uani 1 1 d . .
O13 O 0.2839(4) 1.3236(2) 0.3878(4) 0.0512(17) Uani 1 1 d . .
O14 O 0.2322(5) 1.4139(3) 0.4400(5) 0.068(2) Uani 1 1 d . .
O15 O 0.1181(5) 1.3815(3) 0.5400(4) 0.0640(18) Uani 1 1 d . .
O16 O 0.0283(5) 1.2973(2) 0.4712(4) 0.0494(16) Uani 1 1 d . .
O17 O -0.0112(4) 1.14464(19) 0.5898(4) 0.0475(16) Uani 1 1 d . .
O18 O -0.0860(4) 1.0909(2) 0.6858(4) 0.0433(15) Uani 1 1 d . .
O19 O -0.2107(3) 1.04895(16) 0.8416(3) 0.0265(11) Uani 1 1 d . .
O20 O -0.3343(4) 1.03545(18) 0.9247(4) 0.0413(15) Uani 1 1 d . .
O21 O -0.5978(4) 1.0901(2) 1.0059(4) 0.0462(15) Uani 1 1 d . .
O22 O -0.6086(8) 1.1667(4) 1.1173(7) 0.111(2) Uani 1 1 d . .
O23 O -0.6565(8) 1.1214(4) 1.2677(6) 0.111(2) Uani 1 1 d . .
O24 O -0.6758(5) 0.9991(3) 1.2243(5) 0.068(2) Uani 1 1 d . .
O25 O -0.6129(4) 1.0083(2) 1.0751(4) 0.0421(14) Uani 1 1 d . .
O26 O -0.3573(4) 0.94345(18) 0.9938(4) 0.0406(15) Uani 1 1 d . .
O27 O -0.2586(4) 0.86770(17) 0.9719(4) 0.0345(13) Uani 1 1 d . .
O28 O -0.1535(4) 0.74331(18) 0.9721(3) 0.0328(12) Uani 1 1 d . .
O29 O -0.1206(4) 0.64961(19) 0.9780(4) 0.0400(14) Uani 1 1 d . .
O30 O -0.1597(4) 0.4908(2) 1.0802(4) 0.0421(14) Uani 1 1 d . .
O31 O -0.3209(6) 0.4417(3) 1.0880(6) 0.0722(13) Uani 1 1 d . .
O32 O -0.2883(5) 0.3574(3) 1.0014(6) 0.0722(13) Uani 1 1 d . .
O33 O -0.1599(5) 0.3706(2) 0.9099(5) 0.0722(13) Uani 1 1 d . .
O34 O -0.0657(4) 0.45247(19) 0.9905(4) 0.0409(14) Uani 1 1 d . .
O35 O -0.0123(4) 0.60705(19) 0.8808(4) 0.0418(15) Uani 1 1 d . .
O36 O 0.0775(4) 0.66190(18) 0.7985(3) 0.0324(12) Uani 1 1 d . .
O37 O -0.0902(5) 0.8599(2) 0.6449(4) 0.0541(17) Uani 1 1 d . .
H37E H -0.0907 0.8338 0.6179 0.065 Uiso 1 1 d R U
H37D H -0.1288 0.8826 0.6315 0.065 Uiso 1 1 d R U
N1 N 0.1145(4) 0.8528(2) 0.7193(4) 0.0310(15) Uani 1 1 d . .
N2 N 0.1522(4) 0.9240(2) 0.6496(4) 0.0279(14) Uani 1 1 d . .
N3 N 0.0337(4) 0.9441(2) 0.7166(4) 0.0285(14) Uani 1 1 d . .
N4 N -0.0765(4) 0.9899(2) 0.7650(4) 0.0267(13) Uani 1 1 d . .
N5 N -0.0730(4) 0.9086(2) 0.8179(4) 0.0277(14) Uani 1 1 d . .
N6 N -0.1115(4) 0.8376(2) 0.8857(4) 0.0298(14) Uani 1 1 d . .
N7 N 0.0025(5) 0.8162(2) 0.8162(4) 0.0318(15) Uani 1 1 d . .
N8 N 0.1107(4) 0.7706(2) 0.7647(4) 0.0313(15) Uani 1 1 d . .
C1 C 0.1442(5) 0.8059(3) 0.7285(5) 0.0321(17) Uani 1 1 d . .
C2 C 0.2193(5) 0.8006(3) 0.6902(5) 0.0361(19) Uani 1 1 d . .
C3 C 0.2726(9) 0.7611(4) 0.6833(8) 0.0698(13) Uani 1 1 d . .
C4 C 0.3071(9) 0.7127(4) 0.8025(7) 0.0698(13) Uani 1 1 d . .
H4A H 0.2701 0.7301 0.8340 0.084 Uiso 1 1 calc R U
H4B H 0.3675 0.7281 0.8149 0.084 Uiso 1 1 calc R U
C5 C 0.3167(9) 0.6604(4) 0.8289(8) 0.0698(13) Uani 1 1 d . .
H5A H 0.3453 0.6593 0.8895 0.084 Uiso 1 1 calc R U
H5B H 0.2552 0.6466 0.8198 0.084 Uiso 1 1 calc R U
C6 C 0.3674(9) 0.6298(4) 0.7888(8) 0.0698(13) Uani 1 1 d . .
H6A H 0.4321 0.6385 0.8096 0.084 Uiso 1 1 calc R U
H6B H 0.3492 0.6371 0.7285 0.084 Uiso 1 1 calc R U
C7 C 0.3584(9) 0.5742(4) 0.7997(8) 0.0698(13) Uani 1 1 d . .
H7A H 0.3383 0.5679 0.8501 0.105 Uiso 1 1 calc R U
H7B H 0.4172 0.5588 0.8048 0.105 Uiso 1 1 calc R U
H7C H 0.3140 0.5611 0.7512 0.105 Uiso 1 1 calc R U
C8 C 0.3375(9) 0.7679(4) 0.6378(8) 0.0698(13) Uani 1 1 d . .
C9 C 0.4479(6) 0.7354(3) 0.5809(6) 0.045(2) Uani 1 1 d . .
C10 C 0.4984(6) 0.6962(3) 0.5665(6) 0.045(2) Uani 1 1 d . .
H10A H 0.4902 0.6656 0.5893 0.054 Uiso 1 1 calc R U
C11 C 0.5601(6) 0.7009(3) 0.5199(6) 0.039(2) Uani 1 1 d . .
C12 C 0.5853(6) 0.6166(3) 0.5088(7) 0.048(2) Uani 1 1 d . .
H12A H 0.5193 0.6136 0.4842 0.057 Uiso 1 1 calc R U
H12B H 0.5991 0.6060 0.5676 0.057 Uiso 1 1 calc R U
C13 C 0.6354(6) 0.5864(3) 0.4619(6) 0.044(2) Uani 1 1 d . .
H13A H 0.7012 0.5924 0.4824 0.053 Uiso 1 1 calc R U
H13B H 0.6241 0.5517 0.4699 0.053 Uiso 1 1 calc R U
C14 C 0.6609(9) 0.5817(4) 0.3282(7) 0.0666(13) Uani 1 1 d . .
H14A H 0.6637 0.5459 0.3307 0.080 Uiso 1 1 calc R U
H14B H 0.7229 0.5945 0.3504 0.080 Uiso 1 1 calc R U
C15 C 0.6240(9) 0.5977(4) 0.2403(7) 0.0666(13) Uani 1 1 d . .
H15A H 0.6619 0.5837 0.2062 0.080 Uiso 1 1 calc R U
H15B H 0.5623 0.5843 0.2194 0.080 Uiso 1 1 calc R U
C16 C 0.7031(9) 0.6667(4) 0.2420(7) 0.0666(13) Uani 1 1 d . .
H16A H 0.7091 0.6837 0.1914 0.080 Uiso 1 1 calc R U
H16B H 0.7473 0.6398 0.2529 0.080 Uiso 1 1 calc R U
C17 C 0.7262(9) 0.7011(4) 0.3141(7) 0.0666(13) Uani 1 1 d . .
H17A H 0.7031 0.6881 0.3601 0.080 Uiso 1 1 calc R U
H17B H 0.7928 0.7040 0.3343 0.080 Uiso 1 1 calc R U
C18 C 0.7167(8) 0.7840(4) 0.3554(7) 0.0666(13) Uani 1 1 d . .
H18A H 0.7310 0.8147 0.3311 0.080 Uiso 1 1 calc R U
H18B H 0.7727 0.7723 0.3950 0.080 Uiso 1 1 calc R U
C19 C 0.6466(6) 0.7927(3) 0.4005(6) 0.040(2) Uani 1 1 d . .
H19A H 0.6660 0.8189 0.4418 0.048 Uiso 1 1 calc R U
H19B H 0.5890 0.8024 0.3610 0.048 Uiso 1 1 calc R U
C20 C 0.5729(5) 0.7465(3) 0.4865(5) 0.0340(18) Uani 1 1 d . .
C21 C 0.5224(5) 0.7857(3) 0.4993(5) 0.0346(18) Uani 1 1 d . .
H21A H 0.5294 0.8162 0.4756 0.041 Uiso 1 1 calc R U
C22 C 0.4604(6) 0.7799(3) 0.5479(6) 0.044(2) Uani 1 1 d . .
C23 C 0.3494(6) 0.8123(3) 0.6040(6) 0.044(2) Uani 1 1 d . .
C24 C 0.2973(6) 0.8532(3) 0.6151(5) 0.0367(19) Uani 1 1 d . .
C25 C 0.3568(6) 0.9321(3) 0.6360(7) 0.049(2) Uani 1 1 d . .
H25A H 0.3464 0.9638 0.6076 0.059 Uiso 1 1 calc R U
H25B H 0.3270 0.9331 0.6822 0.059 Uiso 1 1 calc R U
C26 C 0.4477(11) 0.9271(7) 0.6699(14) 0.130(4) Uani 1 1 d . .
H26A H 0.4776 0.9272 0.6238 0.156 Uiso 1 1 calc R U
H26B H 0.4582 0.8949 0.6966 0.156 Uiso 1 1 calc R U
C27 C 0.4952(11) 0.9644(7) 0.7336(14) 0.130(4) Uani 1 1 d . .
H27A H 0.4491 0.9838 0.7512 0.156 Uiso 1 1 calc R U
H27B H 0.5320 0.9474 0.7833 0.156 Uiso 1 1 calc R U
C28 C 0.5526(12) 0.9961(6) 0.7027(13) 0.130(4) Uani 1 1 d . .
H28A H 0.6079 0.9789 0.7003 0.195 Uiso 1 1 calc R U
H28B H 0.5685 1.0241 0.7398 0.195 Uiso 1 1 calc R U
H28C H 0.5209 1.0072 0.6468 0.195 Uiso 1 1 calc R U
C29 C 0.2296(6) 0.8459(3) 0.6549(5) 0.0368(19) Uani 1 1 d . .
C30 C 0.1629(5) 0.8778(3) 0.6741(5) 0.0306(15) Uani 1 1 d . .
C31 C 0.0902(5) 0.9534(3) 0.6674(5) 0.0313(17) Uani 1 1 d . .
C32 C 0.0771(5) 1.0034(3) 0.6370(5) 0.0297(17) Uani 1 1 d . .
C33 C 0.1141(5) 1.0305(3) 0.5854(5) 0.0300(17) Uani 1 1 d . .
C34 C 0.1507(12) 0.9815(6) 0.4804(9) 0.104(3) Uani 1 1 d . .
H34A H 0.1555 0.9482 0.5028 0.124 Uiso 1 1 calc R U
H34B H 0.0862 0.9877 0.4525 0.124 Uiso 1 1 calc R U
C35 C 0.2020(12) 0.9851(6) 0.4209(9) 0.104(3) Uani 1 1 d . .
H35A H 0.2669 0.9854 0.4513 0.124 Uiso 1 1 calc R U
H35B H 0.1882 1.0166 0.3923 0.124 Uiso 1 1 calc R U
C36 C 0.1882(9) 0.9456(6) 0.3543(8) 0.104(3) Uani 1 1 d D .
H36A H 0.2330 0.9499 0.3214 0.124 Uiso 1 1 calc R U
H36B H 0.1985 0.9136 0.3816 0.124 Uiso 1 1 calc R U
C37 C 0.1027(9) 0.9473(6) 0.3023(8) 0.104(3) Uani 1 1 d D .
H37A H 0.0958 0.9217 0.2604 0.155 Uiso 1 1 calc R U
H37B H 0.0583 0.9426 0.3347 0.155 Uiso 1 1 calc R U
H37C H 0.0927 0.9788 0.2746 0.155 Uiso 1 1 calc R U
C38 C 0.0851(5) 1.0791(3) 0.5705(5) 0.0329(18) Uani 1 1 d . .
C39 C 0.0977(6) 1.1542(3) 0.5095(5) 0.0335(18) Uani 1 1 d . .
C40 C 0.1384(5) 1.1823(3) 0.4609(5) 0.0294(17) Uani 1 1 d . .
H40A H 0.1836 1.1693 0.4374 0.035 Uiso 1 1 calc R U
C41 C 0.1114(5) 1.2303(3) 0.4476(5) 0.0339(18) Uani 1 1 d . .
C42 C 0.2139(6) 1.2473(3) 0.3651(6) 0.040(2) Uani 1 1 d . .
H42A H 0.1927 1.2218 0.3229 0.048 Uiso 1 1 calc R U
H42B H 0.2644 1.2341 0.4095 0.048 Uiso 1 1 calc R U
C43 C 0.2458(7) 1.2900(3) 0.3260(7) 0.0535(18) Uani 1 1 d . .
H43A H 0.2914 1.2797 0.2968 0.064 Uiso 1 1 calc R U
H43B H 0.1943 1.3048 0.2847 0.064 Uiso 1 1 calc R U
C44 C 0.3065(7) 1.3687(3) 0.3574(7) 0.0535(18) Uani 1 1 d . .
H44A H 0.3634 1.3658 0.3398 0.064 Uiso 1 1 calc R U
H44B H 0.2577 1.3793 0.3089 0.064 Uiso 1 1 calc R U
C45 C 0.3174(9) 1.4028(4) 0.4239(8) 0.0725(16) Uani 1 1 d . .
H45A H 0.3450 1.4328 0.4092 0.087 Uiso 1 1 calc R U
H45B H 0.3588 1.3892 0.4748 0.087 Uiso 1 1 calc R U
C46 C 0.2292(7) 1.4338(4) 0.5185(8) 0.0725(16) Uani 1 1 d D .
H46A H 0.2701 1.4155 0.5643 0.087 Uiso 1 1 calc R U
H46B H 0.2494 1.4679 0.5222 0.087 Uiso 1 1 calc R U
C47 C 0.1421(7) 1.4311(4) 0.5255(9) 0.0725(16) Uani 1 1 d D .
H47A H 0.1002 1.4434 0.4739 0.087 Uiso 1 1 calc R U
H47B H 0.1357 1.4517 0.5723 0.087 Uiso 1 1 calc R U
C48 C 0.0238(9) 1.3757(4) 0.5268(8) 0.0725(16) Uani 1 1 d . .
H48A H -0.0081 1.3869 0.4703 0.087 Uiso 1 1 calc R U
H48B H 0.0022 1.3949 0.5679 0.087 Uiso 1 1 calc R U
C49 C 0.0053(9) 1.3239(3) 0.5360(8) 0.066(3) Uani 1 1 d . .
H49A H 0.0414 1.3121 0.5908 0.079 Uiso 1 1 calc R U
H49B H -0.0595 1.3192 0.5332 0.079 Uiso 1 1 calc R U
C50 C 0.0479(5) 1.2495(3) 0.4868(5) 0.0315(17) Uani 1 1 d . .
C51 C 0.0076(6) 1.2207(3) 0.5323(6) 0.0372(19) Uani 1 1 d . .
H51A H -0.0376 1.2335 0.5560 0.045 Uiso 1 1 calc R U
C52 C 0.0316(6) 1.1729(3) 0.5443(5) 0.0362(19) Uani 1 1 d . .
C53 C 0.0201(5) 1.0975(3) 0.6061(5) 0.0333(18) Uani 1 1 d . .
C54 C -0.0220(5) 1.0703(3) 0.6546(5) 0.0337(18) Uani 1 1 d . .
C55 C -0.1793(6) 1.0730(4) 0.6488(7) 0.057(3) Uani 1 1 d . .
H55A H -0.1798 1.0372 0.6462 0.068 Uiso 1 1 calc R U
H55B H -0.2202 1.0834 0.6828 0.068 Uiso 1 1 calc R U
C56 C -0.2078(13) 1.0927(9) 0.5677(13) 0.141(4) Uani 1 1 d . .
H56A H -0.1664 1.0820 0.5342 0.169 Uiso 1 1 calc R U
H56B H -0.2055 1.1284 0.5709 0.169 Uiso 1 1 calc R U
C57 C -0.3000(13) 1.0771(9) 0.5274(13) 0.141(4) Uani 1 1 d . .
H57A H -0.3414 1.0889 0.5600 0.169 Uiso 1 1 calc R U
H57B H -0.3026 1.0414 0.5266 0.169 Uiso 1 1 calc R U
C58 C -0.3328(13) 1.0969(8) 0.4352(12) 0.141(4) Uani 1 1 d . .
H58A H -0.3280 1.1322 0.4356 0.211 Uiso 1 1 calc R U
H58B H -0.3959 1.0875 0.4111 0.211 Uiso 1 1 calc R U
H58C H -0.2947 1.0833 0.4017 0.211 Uiso 1 1 calc R U
C59 C 0.0084(5) 1.0226(3) 0.6706(5) 0.0267(16) Uani 1 1 d . .
C60 C -0.0178(5) 0.9843(2) 0.7214(5) 0.0252(15) Uani 1 1 d . .
C61 C -0.1006(5) 0.9563(2) 0.8110(5) 0.0271(16) Uani 1 1 d . .
C62 C -0.1677(5) 0.9633(3) 0.8583(5) 0.0291(16) Uani 1 1 d . .
C63 C -0.2214(5) 1.0030(2) 0.8704(5) 0.0299(17) Uani 1 1 d . .
C64 C -0.1247(5) 1.0721(3) 0.8761(6) 0.0390(19) Uani 1 1 d . .
H64A H -0.0857 1.0686 0.8373 0.047 Uiso 1 1 calc R U
H64B H -0.0937 1.0567 0.9295 0.047 Uiso 1 1 calc R U
C65 C -0.1404(7) 1.1255(3) 0.8900(7) 0.049(2) Uani 1 1 d . .
H65A H -0.0813 1.1423 0.9042 0.059 Uiso 1 1 calc R U
H65B H -0.1775 1.1395 0.8374 0.059 Uiso 1 1 calc R U
C66 C -0.1870(7) 1.1346(3) 0.9578(6) 0.048(2) Uani 1 1 d . .
H66A H -0.1507 1.1206 1.0107 0.058 Uiso 1 1 calc R U
H66B H -0.2469 1.1186 0.9435 0.058 Uiso 1 1 calc R U
C67 C -0.1992(9) 1.1883(4) 0.9693(8) 0.072(3) Uani 1 1 d . .
H67A H -0.2297 1.1933 1.0137 0.108 Uiso 1 1 calc R U
H67B H -0.1399 1.2041 0.9844 0.108 Uiso 1 1 calc R U
H67C H -0.2360 1.2021 0.9173 0.108 Uiso 1 1 calc R U
C68 C -0.2836(5) 0.9958(2) 0.9142(5) 0.0312(18) Uani 1 1 d . .
C69 C -0.4030(5) 1.0256(3) 0.9629(5) 0.0306(17) Uani 1 1 d . .
C70 C -0.4637(5) 1.0637(3) 0.9648(5) 0.0334(18) Uani 1 1 d . .
H70A H -0.4578 1.0942 0.9404 0.040 Uiso 1 1 calc R U
C71 C -0.5322(5) 1.0552(3) 1.0033(5) 0.0362(19) Uani 1 1 d . .
C72 C -0.5772(6) 1.1389(3) 0.9945(6) 0.038(2) Uani 1 1 d . .
H72A H -0.5865 1.1462 0.9346 0.046 Uiso 1 1 calc R U
H72B H -0.5135 1.1460 1.0238 0.046 Uiso 1 1 calc R U
C73 C -0.6416(13) 1.1690(7) 1.0310(11) 0.120(3) Uani 1 1 d . .
H73A H -0.6430 1.2028 1.0116 0.144 Uiso 1 1 calc R U
H73B H -0.7036 1.1556 1.0135 0.144 Uiso 1 1 calc R U
C74 C -0.6689(13) 1.1834(7) 1.1618(8) 0.120(3) Uani 1 1 d D .
H74A H -0.6718 1.2191 1.1594 0.144 Uiso 1 1 calc R U
H74B H -0.7303 1.1707 1.1362 0.144 Uiso 1 1 calc R U
C75 C -0.6410(13) 1.1687(7) 1.2430(8) 0.120(3) Uani 1 1 d D .
H75A H -0.6689 1.1910 1.2758 0.144 Uiso 1 1 calc R U
H75B H -0.5749 1.1742 1.2613 0.144 Uiso 1 1 calc R U
C76 C -0.7093(13) 1.0802(4) 1.2724(10) 0.120(3) Uani 1 1 d D .
H76A H -0.7718 1.0920 1.2660 0.144 Uiso 1 1 calc R U
H76B H -0.6880 1.0681 1.3303 0.144 Uiso 1 1 calc R U
C77 C -0.7168(13) 1.0382(4) 1.2191(10) 0.120(3) Uani 1 1 d D .
H77A H -0.7810 1.0285 1.2094 0.144 Uiso 1 1 calc R U
H77B H -0.7116 1.0518 1.1655 0.144 Uiso 1 1 calc R U
C78 C -0.7016(7) 0.9697(4) 1.1535(6) 0.054(3) Uani 1 1 d . .
H78A H -0.7544 0.9842 1.1134 0.065 Uiso 1 1 calc R U
H78B H -0.7200 0.9375 1.1696 0.065 Uiso 1 1 calc R U
C79 C -0.6254(6) 0.9636(3) 1.1124(6) 0.040(2) Uani 1 1 d . .
H79A H -0.5692 0.9543 1.1542 0.048 Uiso 1 1 calc R U
H79B H -0.6404 0.9380 1.0696 0.048 Uiso 1 1 calc R U
C80 C -0.5433(5) 1.0122(3) 1.0374(5) 0.0334(18) Uani 1 1 d . .
C81 C -0.4831(6) 0.9736(3) 1.0331(5) 0.0351(18) Uani 1 1 d . .
H81A H -0.4905 0.9427 1.0550 0.042 Uiso 1 1 calc R U
C82 C -0.4144(5) 0.9824(3) 0.9964(5) 0.0312(17) Uani 1 1 d . .
C83 C -0.2962(5) 0.9509(3) 0.9464(5) 0.0334(18) Uani 1 1 d . .
C84 C -0.2443(5) 0.9111(3) 0.9369(5) 0.0288(16) Uani 1 1 d . .
C85 C -0.3103(9) 0.8332(5) 0.9153(10) 0.089(2) Uani 1 1 d . .
H85A H -0.3029 0.8009 0.9419 0.106 Uiso 1 1 calc R U
H85B H -0.2871 0.8314 0.8651 0.106 Uiso 1 1 calc R U
C86 C -0.4107(9) 0.8463(5) 0.8896(10) 0.089(2) Uani 1 1 d . .
H86A H -0.4198 0.8741 0.8509 0.106 Uiso 1 1 calc R U
H86B H -0.4301 0.8561 0.9394 0.106 Uiso 1 1 calc R U
C87 C -0.4724(9) 0.8016(5) 0.8448(8) 0.089(2) Uani 1 1 d D .
H87A H -0.4618 0.7730 0.8820 0.106 Uiso 1 1 calc R U
H87B H -0.5373 0.8103 0.8327 0.106 Uiso 1 1 calc R U
C88 C -0.4498(9) 0.7910(5) 0.7723(8) 0.089(2) Uani 1 1 d D .
H88A H -0.4868 0.7639 0.7444 0.133 Uiso 1 1 calc R U
H88B H -0.4609 0.8193 0.7357 0.133 Uiso 1 1 calc R U
H88C H -0.3857 0.7822 0.7848 0.133 Uiso 1 1 calc R U
C89 C -0.1801(5) 0.9173(3) 0.8922(5) 0.0304(17) Uani 1 1 d . .
C90 C -0.1186(5) 0.8839(3) 0.8659(5) 0.0311(17) Uani 1 1 d . .
C91 C -0.0570(5) 0.8070(3) 0.8624(5) 0.0303(17) Uani 1 1 d . .
C92 C -0.0523(5) 0.7553(3) 0.8818(5) 0.0269(16) Uani 1 1 d . .
C93 C -0.0949(5) 0.7266(3) 0.9301(5) 0.0302(17) Uani 1 1 d . .
C94 C -0.1137(6) 0.7743(3) 1.0434(6) 0.040(2) Uani 1 1 d . .
H94A H -0.1624 0.7922 1.0600 0.049 Uiso 1 1 calc R U
H94B H -0.0731 0.7982 1.0275 0.049 Uiso 1 1 calc R U
C95 C -0.0606(10) 0.7445(5) 1.1164(8) 0.087(2) Uani 1 1 d . .
H95A H -0.0143 0.7256 1.0982 0.104 Uiso 1 1 calc R U
H95B H -0.0285 0.7667 1.1610 0.104 Uiso 1 1 calc R U
C96 C -0.1156(10) 0.7115(5) 1.1509(9) 0.087(2) Uani 1 1 d . .
H96A H -0.1494 0.6897 1.1064 0.104 Uiso 1 1 calc R U
H96B H -0.1603 0.7303 1.1718 0.104 Uiso 1 1 calc R U
C97 C -0.0565(10) 0.6806(5) 1.2235(8) 0.087(2) Uani 1 1 d . .
H97A H -0.0942 0.6685 1.2585 0.130 Uiso 1 1 calc R U
H97B H -0.0077 0.7006 1.2571 0.130 Uiso 1 1 calc R U
H97C H -0.0303 0.6533 1.2004 0.130 Uiso 1 1 calc R U
C98 C -0.0791(5) 0.6769(3) 0.9312(5) 0.0290(17) Uani 1 1 d . .
C99 C -0.0998(5) 0.5999(3) 0.9807(5) 0.0324(18) Uani 1 1 d . .
C100 C -0.1406(5) 0.5725(3) 1.0308(5) 0.0341(18) Uani 1 1 d . .
H10B H -0.1776 0.5873 1.0617 0.041 Uiso 1 1 calc R U
C101 C -0.1255(5) 0.5220(3) 1.0345(5) 0.0340(18) Uani 1 1 d . .
C102 C -0.2238(7) 0.5082(3) 1.1217(6) 0.044(2) Uani 1 1 d . .
H10C H -0.2728 0.5260 1.0821 0.053 Uiso 1 1 calc R U
H10D H -0.1941 0.5305 1.1671 0.053 Uiso 1 1 calc R U
C103 C -0.2625(7) 0.4650(3) 1.1569(6) 0.053(2) Uani 1 1 d . .
H10E H -0.2135 0.4428 1.1857 0.063 Uiso 1 1 calc R U
H10F H -0.2964 0.4756 1.1970 0.063 Uiso 1 1 calc R U
C104 C -0.3454(14) 0.3928(5) 1.1054(13) 0.119(3) Uani 1 1 d . .
H10G H -0.4086 0.3863 1.0737 0.142 Uiso 1 1 calc R U
H10Q H -0.3423 0.3899 1.1654 0.142 Uiso 1 1 calc R U
C105 C -0.2841(14) 0.3560(5) 1.0825(12) 0.119(3) Uani 1 1 d . .
H10H H -0.2211 0.3620 1.1150 0.142 Uiso 1 1 calc R U
H10R H -0.3016 0.3233 1.0971 0.142 Uiso 1 1 calc R U
C106 C -0.2502(12) 0.3233(5) 0.9750(11) 0.119(3) Uani 1 1 d D .
H10I H -0.2998 0.3022 0.9440 0.142 Uiso 1 1 calc R U
H10O H -0.2185 0.3049 1.0251 0.142 Uiso 1 1 calc R U
C107 C -0.1867(12) 0.3261(5) 0.9239(11) 0.119(3) Uani 1 1 d D .
H10J H -0.1325 0.3069 0.9510 0.142 Uiso 1 1 calc R U
H10P H -0.2148 0.3108 0.8695 0.142 Uiso 1 1 calc R U
C108 C -0.0645(6) 0.3757(3) 0.9340(7) 0.053(2) Uani 1 1 d . .
H10K H -0.0371 0.3555 0.8980 0.063 Uiso 1 1 calc R U
H10L H -0.0405 0.3649 0.9923 0.063 Uiso 1 1 calc R U
C109 C -0.0409(7) 0.4273(3) 0.9262(6) 0.047(2) Uani 1 1 d . .
H10M H 0.0249 0.4307 0.9318 0.056 Uiso 1 1 calc R U
H10N H -0.0741 0.4402 0.8712 0.056 Uiso 1 1 calc R U
C110 C -0.0753(6) 0.5013(3) 0.9835(5) 0.0375(19) Uani 1 1 d . .
C111 C -0.0381(5) 0.5300(3) 0.9334(5) 0.0318(17) Uani 1 1 d . .
H11A H -0.0040 0.5160 0.8991 0.038 Uiso 1 1 calc R U
C112 C -0.0510(5) 0.5803(3) 0.9335(5) 0.0330(18) Uani 1 1 d . .
C113 C -0.0244(5) 0.6557(3) 0.8846(5) 0.0302(17) Uani 1 1 d . .
C114 C 0.0218(5) 0.6850(3) 0.8395(5) 0.0273(16) Uani 1 1 d . .
C115 C 0.0457(9) 0.6634(4) 0.7092(7) 0.0656(15) Uani 1 1 d . .
H11B H 0.0591 0.6955 0.6890 0.079 Uiso 1 1 calc R U
H11C H -0.0208 0.6588 0.6926 0.079 Uiso 1 1 calc R U
C116 C 0.0880(9) 0.6265(4) 0.6715(7) 0.0656(15) Uani 1 1 d . .
H11D H 0.1546 0.6292 0.6924 0.079 Uiso 1 1 calc R U
H11E H 0.0719 0.6314 0.6104 0.079 Uiso 1 1 calc R U
C117 C 0.0577(9) 0.5748(4) 0.6911(7) 0.0656(15) Uani 1 1 d . .
H11F H 0.0774 0.5687 0.7517 0.079 Uiso 1 1 calc R U
H11G H -0.0091 0.5722 0.6730 0.079 Uiso 1 1 calc R U
C118 C 0.1004(9) 0.5376(4) 0.6449(7) 0.0656(15) Uani 1 1 d . .
H11H H 0.0847 0.5049 0.6593 0.098 Uiso 1 1 calc R U
H11I H 0.1664 0.5414 0.6610 0.098 Uiso 1 1 calc R U
H11J H 0.0776 0.5425 0.5847 0.098 Uiso 1 1 calc R U
C119 C 0.0082(5) 0.7346(3) 0.8403(5) 0.0292(17) Uani 1 1 d . .
C120 C 0.0450(5) 0.7752(3) 0.8035(5) 0.0314(17) Uani 1 1 d . .

loop_
_atom_site_aniso_label
_atom_site_aniso_U_11
_atom_site_aniso_U_22
_atom_site_aniso_U_33
_atom_site_aniso_U_23
_atom_site_aniso_U_13
_atom_site_aniso_U_12
Zn1 0.0438(5) 0.0145(3) 0.0651(6) 0.0047(4) 0.0391(5) 0.0048(4)
O1 0.051(4) 0.023(3) 0.066(4) 0.010(3) 0.041(3) 0.008(2)
O2 0.076(5) 0.023(3) 0.119(6) 0.013(3) 0.071(5) 0.015(3)
O3 0.044(3) 0.021(3) 0.087(5) 0.000(3) 0.044(3) 0.005(2)
O4 0.078(4) 0.060(3) 0.078(4) -0.010(3) 0.026(3) 0.025(3)
O5 0.078(4) 0.060(3) 0.078(4) -0.010(3) 0.026(3) 0.025(3)
O6 0.071(5) 0.061(4) 0.043(4) -0.007(3) 0.031(3) 0.013(4)
O7 0.044(3) 0.031(3) 0.058(4) -0.004(3) 0.033(3) 0.001(3)
O8 0.068(4) 0.022(3) 0.112(6) 0.004(3) 0.070(4) 0.006(3)
O9 0.058(4) 0.023(3) 0.064(4) -0.001(3) 0.038(3) 0.002(3)
O10 0.049(3) 0.018(2) 0.052(4) -0.002(2) 0.032(3) 0.002(2)
O11 0.054(4) 0.015(3) 0.069(4) 0.007(3) 0.041(3) 0.005(2)
O12 0.043(3) 0.031(3) 0.052(4) 0.016(3) 0.023(3) -0.001(2)
O13 0.055(4) 0.033(3) 0.065(4) 0.015(3) 0.014(3) -0.017(3)
O14 0.069(5) 0.048(4) 0.086(5) -0.009(4) 0.019(4) -0.013(4)
O15 0.079(5) 0.044(4) 0.064(4) -0.015(4) 0.010(4) 0.008(4)
O16 0.070(4) 0.028(3) 0.059(4) 0.012(3) 0.032(3) 0.010(3)
O17 0.064(4) 0.017(3) 0.080(4) 0.021(3) 0.051(4) 0.012(3)
O18 0.055(4) 0.030(3) 0.061(4) 0.010(3) 0.043(3) 0.012(3)
O19 0.031(3) 0.013(2) 0.038(3) 0.007(2) 0.015(2) 0.0060(19)
O20 0.049(3) 0.016(2) 0.074(4) 0.011(3) 0.042(3) 0.013(2)
O21 0.043(3) 0.033(3) 0.072(4) 0.005(3) 0.032(3) 0.012(3)
O22 0.137(6) 0.113(6) 0.095(5) -0.022(5) 0.055(5) -0.001(5)
O23 0.137(6) 0.113(6) 0.095(5) -0.022(5) 0.055(5) -0.001(5)
O24 0.060(5) 0.084(6) 0.071(5) -0.005(4) 0.034(4) 0.023(4)
O25 0.034(3) 0.041(3) 0.060(4) 0.006(3) 0.026(3) 0.009(3)
O26 0.050(3) 0.024(3) 0.065(4) 0.018(3) 0.045(3) 0.017(2)
O27 0.042(3) 0.016(2) 0.054(3) 0.013(2) 0.027(3) 0.008(2)
O28 0.040(3) 0.022(3) 0.045(3) 0.000(2) 0.027(3) 0.000(2)
O29 0.044(3) 0.024(3) 0.066(4) 0.009(3) 0.038(3) 0.002(2)
O30 0.054(4) 0.028(3) 0.052(4) 0.011(3) 0.029(3) -0.006(3)
O31 0.078(3) 0.039(2) 0.104(4) -0.008(2) 0.031(3) -0.014(2)
O32 0.078(3) 0.039(2) 0.104(4) -0.008(2) 0.031(3) -0.014(2)
O33 0.078(3) 0.039(2) 0.104(4) -0.008(2) 0.031(3) -0.014(2)
O34 0.048(3) 0.020(3) 0.057(4) 0.010(3) 0.018(3) 0.000(2)
O35 0.052(4) 0.019(3) 0.068(4) 0.002(3) 0.039(3) 0.003(2)
O36 0.045(3) 0.020(2) 0.040(3) 0.005(2) 0.025(3) 0.013(2)
O37 0.070(4) 0.028(3) 0.073(5) -0.008(3) 0.035(4) 0.006(3)
N1 0.036(4) 0.019(3) 0.042(4) 0.003(3) 0.017(3) 0.004(3)
N2 0.034(3) 0.010(3) 0.045(4) 0.000(3) 0.021(3) 0.004(2)
N3 0.037(4) 0.015(3) 0.043(4) -0.003(3) 0.027(3) -0.001(2)
N4 0.032(3) 0.013(3) 0.042(4) 0.006(3) 0.021(3) 0.005(2)
N5 0.038(4) 0.017(3) 0.035(4) 0.006(3) 0.023(3) 0.004(2)
N6 0.033(4) 0.019(3) 0.043(4) 0.003(3) 0.021(3) 0.003(3)
N7 0.045(4) 0.015(3) 0.041(4) 0.007(3) 0.022(3) 0.006(3)
N8 0.031(3) 0.021(3) 0.048(4) 0.008(3) 0.022(3) 0.006(2)
C1 0.032(4) 0.028(4) 0.044(5) 0.001(3) 0.024(4) 0.001(3)
C2 0.035(4) 0.025(4) 0.058(5) 0.018(4) 0.029(4) 0.011(3)
C3 0.096(4) 0.042(2) 0.078(3) 0.009(2) 0.034(3) 0.020(2)
C4 0.096(4) 0.042(2) 0.078(3) 0.009(2) 0.034(3) 0.020(2)
C5 0.096(4) 0.042(2) 0.078(3) 0.009(2) 0.034(3) 0.020(2)
C6 0.096(4) 0.042(2) 0.078(3) 0.009(2) 0.034(3) 0.020(2)
C7 0.096(4) 0.042(2) 0.078(3) 0.009(2) 0.034(3) 0.020(2)
C8 0.096(4) 0.042(2) 0.078(3) 0.009(2) 0.034(3) 0.020(2)
C9 0.054(5) 0.027(4) 0.073(6) 0.003(4) 0.048(5) 0.004(4)
C10 0.050(5) 0.023(4) 0.074(6) 0.007(4) 0.040(5) 0.004(4)
C11 0.041(5) 0.024(4) 0.060(6) -0.006(4) 0.027(4) 0.004(3)
C12 0.048(5) 0.030(5) 0.076(7) -0.006(4) 0.037(5) 0.003(4)
C13 0.056(5) 0.012(3) 0.072(6) -0.001(4) 0.030(5) 0.012(3)
C14 0.084(4) 0.060(3) 0.063(3) 0.001(2) 0.031(3) -0.001(3)
C15 0.084(4) 0.060(3) 0.063(3) 0.001(2) 0.031(3) -0.001(3)
C16 0.084(4) 0.060(3) 0.063(3) 0.001(2) 0.031(3) -0.001(3)
C17 0.084(4) 0.060(3) 0.063(3) 0.001(2) 0.031(3) -0.001(3)
C18 0.084(4) 0.060(3) 0.063(3) 0.001(2) 0.031(3) -0.001(3)
C19 0.051(5) 0.034(4) 0.042(5) 0.005(4) 0.023(4) 0.001(4)
C20 0.036(4) 0.024(4) 0.047(5) -0.006(3) 0.019(4) -0.003(3)
C21 0.034(4) 0.023(4) 0.055(5) -0.003(4) 0.025(4) 0.005(3)
C22 0.051(5) 0.025(4) 0.074(6) -0.010(4) 0.048(5) 0.005(4)
C23 0.058(6) 0.020(4) 0.070(6) 0.005(4) 0.043(5) 0.004(4)
C24 0.051(5) 0.018(4) 0.050(5) -0.003(3) 0.029(4) 0.012(3)
C25 0.046(5) 0.024(4) 0.085(7) 0.002(4) 0.031(5) 0.012(4)
C26 0.088(7) 0.114(9) 0.186(11) -0.071(8) 0.033(7) -0.007(5)
C27 0.088(7) 0.114(9) 0.186(11) -0.071(8) 0.033(7) -0.007(5)
C28 0.088(7) 0.114(9) 0.186(11) -0.071(8) 0.033(7) -0.007(5)
C29 0.050(5) 0.017(3) 0.052(5) -0.001(3) 0.028(4) 0.004(3)
C30 0.037(4) 0.022(3) 0.037(4) 0.007(4) 0.018(3) 0.007(4)
C31 0.043(5) 0.026(4) 0.030(4) 0.006(3) 0.017(4) 0.001(3)
C32 0.036(4) 0.015(3) 0.042(5) 0.003(3) 0.019(4) 0.003(3)
C33 0.036(4) 0.019(3) 0.042(5) 0.000(3) 0.023(4) 0.000(3)
C34 0.133(7) 0.117(6) 0.078(5) -0.026(4) 0.057(5) -0.049(5)
C35 0.133(7) 0.117(6) 0.078(5) -0.026(4) 0.057(5) -0.049(5)
C36 0.133(7) 0.117(6) 0.078(5) -0.026(4) 0.057(5) -0.049(5)
C37 0.133(7) 0.117(6) 0.078(5) -0.026(4) 0.057(5) -0.049(5)
C38 0.033(4) 0.030(4) 0.039(5) 0.007(3) 0.016(4) -0.001(3)
C39 0.037(4) 0.025(4) 0.040(5) 0.001(3) 0.013(4) -0.003(3)
C40 0.032(4) 0.021(3) 0.039(4) 0.008(3) 0.016(4) 0.006(3)
C41 0.040(5) 0.016(3) 0.044(5) 0.006(3) 0.007(4) -0.010(3)
C42 0.038(5) 0.037(5) 0.053(5) 0.007(4) 0.028(4) -0.005(4)
C43 0.052(4) 0.042(4) 0.074(5) 0.010(3) 0.029(4) -0.020(3)
C44 0.052(4) 0.042(4) 0.074(5) 0.010(3) 0.029(4) -0.020(3)
C45 0.092(4) 0.033(3) 0.095(4) -0.004(3) 0.028(4) 0.002(3)
C46 0.092(4) 0.033(3) 0.095(4) -0.004(3) 0.028(4) 0.002(3)
C47 0.092(4) 0.033(3) 0.095(4) -0.004(3) 0.028(4) 0.002(3)
C48 0.092(4) 0.033(3) 0.095(4) -0.004(3) 0.028(4) 0.002(3)
C49 0.099(9) 0.023(4) 0.101(9) 0.011(5) 0.071(8) 0.005(5)
C50 0.041(4) 0.015(3) 0.044(5) 0.005(3) 0.021(4) 0.003(3)
C51 0.041(5) 0.019(3) 0.058(6) 0.003(4) 0.026(4) 0.005(3)
C52 0.038(5) 0.030(4) 0.046(5) 0.009(4) 0.020(4) 0.006(3)
C53 0.039(4) 0.016(3) 0.049(5) 0.006(3) 0.019(4) 0.005(3)
C54 0.043(5) 0.021(4) 0.046(5) -0.002(3) 0.028(4) 0.004(3)
C55 0.038(5) 0.066(6) 0.074(7) 0.018(6) 0.027(5) 0.015(5)
C56 0.107(8) 0.169(11) 0.144(9) 0.011(9) 0.030(7) 0.047(8)
C57 0.107(8) 0.169(11) 0.144(9) 0.011(9) 0.030(7) 0.047(8)
C58 0.107(8) 0.169(11) 0.144(9) 0.011(9) 0.030(7) 0.047(8)
C59 0.028(4) 0.022(4) 0.033(4) 0.003(3) 0.014(3) 0.000(3)
C60 0.038(4) 0.008(3) 0.033(4) 0.002(3) 0.016(3) 0.007(3)
C61 0.034(4) 0.013(3) 0.042(4) 0.000(3) 0.023(4) 0.007(3)
C62 0.034(4) 0.022(3) 0.039(4) 0.009(3) 0.022(4) 0.008(3)
C63 0.047(5) 0.009(3) 0.045(5) 0.011(3) 0.032(4) 0.005(3)
C64 0.028(4) 0.033(4) 0.053(5) -0.006(4) 0.005(4) 0.009(3)
C65 0.060(6) 0.021(4) 0.069(7) -0.004(4) 0.020(5) -0.003(4)
C66 0.053(6) 0.034(4) 0.060(6) -0.009(4) 0.019(5) 0.000(4)
C67 0.092(9) 0.037(5) 0.079(8) -0.026(5) 0.006(7) 0.020(5)
C68 0.041(4) 0.012(3) 0.054(5) 0.002(3) 0.036(4) 0.005(3)
C69 0.037(4) 0.024(4) 0.037(4) 0.006(3) 0.020(4) 0.007(3)
C70 0.038(4) 0.019(3) 0.045(5) 0.003(3) 0.015(4) 0.008(3)
C71 0.034(4) 0.034(4) 0.041(5) -0.004(4) 0.011(4) 0.013(3)
C72 0.040(5) 0.022(4) 0.058(6) 0.007(4) 0.020(4) 0.009(3)
C73 0.144(7) 0.122(6) 0.109(6) 0.006(5) 0.062(6) 0.039(6)
C74 0.144(7) 0.122(6) 0.109(6) 0.006(5) 0.062(6) 0.039(6)
C75 0.144(7) 0.122(6) 0.109(6) 0.006(5) 0.062(6) 0.039(6)
C76 0.144(7) 0.122(6) 0.109(6) 0.006(5) 0.062(6) 0.039(6)
C77 0.144(7) 0.122(6) 0.109(6) 0.006(5) 0.062(6) 0.039(6)
C78 0.051(6) 0.076(7) 0.040(5) 0.004(5) 0.021(4) -0.001(5)
C79 0.042(5) 0.038(5) 0.048(5) -0.002(4) 0.025(4) 0.000(4)
C80 0.027(4) 0.037(4) 0.042(5) -0.005(4) 0.020(4) 0.001(3)
C81 0.042(5) 0.022(4) 0.045(5) 0.011(3) 0.019(4) 0.010(3)
C82 0.037(4) 0.020(3) 0.044(5) 0.010(3) 0.024(4) 0.008(3)
C83 0.034(4) 0.026(4) 0.051(5) 0.010(3) 0.030(4) 0.007(3)
C84 0.039(4) 0.021(3) 0.034(4) 0.005(3) 0.023(4) 0.004(3)
C85 0.075(4) 0.074(4) 0.123(6) -0.017(4) 0.036(4) 0.001(3)
C86 0.075(4) 0.074(4) 0.123(6) -0.017(4) 0.036(4) 0.001(3)
C87 0.075(4) 0.074(4) 0.123(6) -0.017(4) 0.036(4) 0.001(3)
C88 0.075(4) 0.074(4) 0.123(6) -0.017(4) 0.036(4) 0.001(3)
C89 0.035(4) 0.019(3) 0.042(5) 0.001(3) 0.018(4) 0.010(3)
C90 0.034(4) 0.021(4) 0.045(4) 0.006(3) 0.023(3) 0.011(3)
C91 0.035(4) 0.023(4) 0.035(4) 0.000(3) 0.013(4) 0.008(3)
C92 0.029(4) 0.018(3) 0.037(4) 0.001(3) 0.015(3) 0.001(3)
C93 0.029(4) 0.016(3) 0.049(5) 0.007(3) 0.015(4) 0.004(3)
C94 0.052(5) 0.019(3) 0.059(6) 0.005(4) 0.030(5) 0.006(3)
C95 0.101(6) 0.088(6) 0.078(5) 0.021(4) 0.033(4) 0.017(5)
C96 0.101(6) 0.088(6) 0.078(5) 0.021(4) 0.033(4) 0.017(5)
C97 0.101(6) 0.088(6) 0.078(5) 0.021(4) 0.033(4) 0.017(5)
C98 0.032(4) 0.016(3) 0.044(5) 0.004(3) 0.020(4) 0.002(3)
C99 0.037(4) 0.015(3) 0.048(5) 0.003(3) 0.016(4) -0.005(3)
C100 0.035(4) 0.030(4) 0.040(5) 0.000(4) 0.014(4) -0.009(3)
C101 0.039(4) 0.022(4) 0.049(5) 0.004(3) 0.026(4) -0.004(3)
C102 0.056(6) 0.025(4) 0.053(6) 0.000(4) 0.017(5) -0.009(4)
C103 0.069(7) 0.036(5) 0.060(6) 0.007(4) 0.031(5) -0.010(4)
C104 0.167(9) 0.053(4) 0.153(8) 0.002(4) 0.073(7) -0.026(5)
C105 0.167(9) 0.053(4) 0.153(8) 0.002(4) 0.073(7) -0.026(5)
C106 0.167(9) 0.053(4) 0.153(8) 0.002(4) 0.073(7) -0.026(5)
C107 0.167(9) 0.053(4) 0.153(8) 0.002(4) 0.073(7) -0.026(5)
C108 0.055(5) 0.032(4) 0.079(7) -0.011(5) 0.031(5) 0.009(4)
C109 0.051(6) 0.034(5) 0.055(6) -0.003(4) 0.015(5) 0.010(4)
C110 0.044(5) 0.020(4) 0.042(5) -0.001(3) 0.000(4) -0.003(3)
C111 0.029(4) 0.024(4) 0.044(5) -0.003(3) 0.013(4) 0.000(3)
C112 0.034(4) 0.018(3) 0.049(5) 0.001(3) 0.014(4) -0.007(3)
C113 0.029(4) 0.019(3) 0.045(5) 0.001(3) 0.013(4) -0.001(3)
C114 0.027(4) 0.024(4) 0.033(4) 0.003(3) 0.011(3) 0.003(3)
C115 0.088(4) 0.050(3) 0.062(4) -0.005(3) 0.025(3) 0.011(3)
C116 0.088(4) 0.050(3) 0.062(4) -0.005(3) 0.025(3) 0.011(3)
C117 0.088(4) 0.050(3) 0.062(4) -0.005(3) 0.025(3) 0.011(3)
C118 0.088(4) 0.050(3) 0.062(4) -0.005(3) 0.025(3) 0.011(3)
C119 0.035(4) 0.021(4) 0.040(4) 0.010(3) 0.024(4) 0.006(3)
C120 0.040(4) 0.015(3) 0.045(5) 0.007(3) 0.020(4) 0.003(3)

loop_
_atom_type_symbol
_atom_type_description
_atom_type_scat_dispersion_real
_atom_type_scat_dispersion_imag
_atom_type_scat_source
C C 0.0033 0.0016 'International Tables Vol C Tables 4.2.6.8 and 6.1.1.4'
H H 0.0000 0.0000 'International Tables Vol C Tables 4.2.6.8 and 6.1.1.4'
N N 0.0061 0.0033 'International Tables Vol C Tables 4.2.6.8 and 6.1.1.4'
O O 0.0106 0.0060 'International Tables Vol C Tables 4.2.6.8 and 6.1.1.4'
Zn Zn 0.2839 1.4301 'International Tables Vol C Tables 4.2.6.8 and 6.1.1.4'

loop_
_geom_angle_atom_site_label_1
_geom_angle_atom_site_label_2
_geom_angle_atom_site_label_3
_geom_angle
N3 Zn1 N5 89.5(2)
N3 Zn1 N1 89.1(2)
N5 Zn1 N1 165.1(3)
N3 Zn1 N7 167.9(3)
N5 Zn1 N7 88.9(2)
N1 Zn1 N7 89.4(2)
N3 Zn1 O37 95.6(3)
N5 Zn1 O37 98.9(3)
N1 Zn1 O37 96.0(3)
N7 Zn1 O37 96.5(3)
C3 O1 C4 111.3(8)
C9 O2 C8 115.2(7)
C11 O3 C12 118.6(6)
C14 O4 C13 113.6(8)
C16 O5 C15 110.1(9)
C18 O6 C17 112.5(8)
C20 O7 C19 119.0(6)
C22 O8 C23 115.0(6)
C24 O9 C25 113.3(7)
C33 O10 C34 114.7(8)
C38 O11 C39 115.0(6)
C41 O12 C42 120.1(6)
C43 O13 C44 114.5(7)
C45 O14 C46 120.1(9)
C48 O15 C47 112.0(8)
C50 O16 C49 116.2(7)
C52 O17 C53 117.0(6)
C54 O18 C55 114.5(7)
C63 O19 C64 116.7(6)
C68 O20 C69 114.7(5)
C71 O21 C72 117.9(6)
C73 O22 C74 114.7(13)
C76 O23 C75 155.2(15)
C77 O24 C78 114.9(11)
C80 O25 C79 118.4(6)
C83 O26 C82 115.0(5)
C84 O27 C85 115.2(8)
C93 O28 C94 115.3(6)
C98 O29 C99 115.2(6)
C101 O30 C102 118.5(6)
C103 O31 C104 113.9(11)
C106 O32 C105 115.4(13)
C107 O33 C108 112.4(11)
C110 O34 C109 118.1(7)
C113 O35 C112 114.3(6)
C114 O36 C115 114.3(7)
C1 N1 C30 109.1(6)
C1 N1 Zn1 125.0(5)
C30 N1 Zn1 125.5(5)
C31 N2 C30 123.5(6)
C31 N3 C60 110.1(6)
C31 N3 Zn1 125.1(5)
C60 N3 Zn1 123.5(5)
C60 N4 C61 125.4(6)
C90 N5 C61 109.4(6)
C90 N5 Zn1 125.2(5)
C61 N5 Zn1 124.9(5)
C91 N6 C90 124.7(6)
C120 N7 C91 110.6(6)
C120 N7 Zn1 123.7(5)
C91 N7 Zn1 124.6(5)
C1 N8 C120 125.4(6)
N8 C1 N1 126.6(6)
N8 C1 C2 124.6(7)
N1 C1 C2 108.8(6)
C3 C2 C29 122.2(8)
C3 C2 C1 131.6(8)
C29 C2 C1 106.2(6)
O1 C3 C2 125.1(10)
O1 C3 C8 117.9(9)
C2 C3 C8 116.9(9)
O1 C4 C5 109.8(9)
C6 C5 C4 117.2(10)
C5 C6 C7 117.2(10)
O2 C8 C23 121.8(10)
O2 C8 C3 116.7(9)
C23 C8 C3 121.5(9)
O2 C9 C22 122.8(7)
O2 C9 C10 117.9(7)
C22 C9 C10 119.2(7)
C11 C10 C9 121.1(8)
O3 C11 C10 125.2(8)
O3 C11 C20 115.3(7)
C10 C11 C20 119.5(7)
O3 C12 C13 107.4(7)
O4 C13 C12 108.5(7)
O4 C14 C15 108.7(10)
O5 C15 C14 115.6(10)
O5 C16 C17 113.6(10)
O6 C17 C16 111.6(10)
O6 C18 C19 111.1(9)
O7 C19 C18 107.6(8)
O7 C20 C21 124.3(7)
O7 C20 C11 115.6(7)
C21 C20 C11 120.1(7)
C20 C21 C22 119.1(7)
O8 C22 C9 122.1(7)
O8 C22 C21 117.0(7)
C9 C22 C21 121.0(7)
C8 C23 O8 122.8(8)
C8 C23 C24 121.1(8)
O8 C23 C24 116.1(7)
O9 C24 C29 124.7(6)
O9 C24 C23 117.5(6)
C29 C24 C23 117.4(7)
C26 C25 O9 117.8(9)
C25 C26 C27 118.2(14)
C28 C27 C26 113.2(18)
C24 C29 C2 120.6(7)
C24 C29 C30 132.6(7)
C2 C29 C30 106.7(6)
N2 C30 N1 127.3(6)
N2 C30 C29 123.6(6)
N1 C30 C29 109.1(6)
N2 C31 N3 127.9(7)
N2 C31 C32 122.5(6)
N3 C31 C32 109.5(6)
C33 C32 C59 120.9(7)
C33 C32 C31 133.6(7)
C59 C32 C31 105.4(6)
O10 C33 C32 125.7(7)
O10 C33 C38 116.4(6)
C32 C33 C38 117.9(7)
C35 C34 O10 112.9(12)
C34 C35 C36 117.4(13)
C37 C36 C35 111.3(14)
C53 C38 O11 123.0(7)
C53 C38 C33 120.2(7)
O11 C38 C33 116.8(7)
C40 C39 C52 121.4(7)
C40 C39 O11 116.2(7)
C52 C39 O11 122.4(7)
C39 C40 C41 118.1(7)
O12 C41 C40 123.8(8)
O12 C41 C50 116.2(6)
C40 C41 C50 119.9(7)
O12 C42 C43 109.0(7)
O13 C43 C42 109.1(8)
C45 C44 O13 107.0(8)
C44 C45 O14 111.0(10)
C47 C46 O14 108.6(10)
C46 C47 O15 111.0(9)
O15 C48 C49 108.1(9)
O16 C49 C48 109.4(8)
C51 C50 O16 124.7(7)
C51 C50 C41 120.3(7)
O16 C50 C41 114.9(6)
C50 C51 C52 120.4(7)
O17 C52 C51 118.8(7)
O17 C52 C39 121.5(7)
C51 C52 C39 119.7(7)
C38 C53 C54 123.1(7)
C38 C53 O17 120.8(7)
C54 C53 O17 115.9(7)
O18 C54 C53 119.3(7)
O18 C54 C59 124.3(7)
C53 C54 C59 116.3(7)
C56 C55 O18 107.0(11)
C55 C56 C57 110.2(18)
C56 C57 C58 111.5(19)
C54 C59 C32 121.4(7)
C54 C59 C60 131.2(7)
C32 C59 C60 107.3(6)
N4 C60 N3 128.0(6)
N4 C60 C59 124.3(6)
N3 C60 C59 107.6(6)
N4 C61 N5 126.6(6)
N4 C61 C62 124.3(6)
N5 C61 C62 109.0(6)
C63 C62 C89 119.6(6)
C63 C62 C61 133.9(6)
C89 C62 C61 106.3(6)
C68 C63 O19 119.0(6)
C68 C63 C62 118.4(6)
O19 C63 C62 122.6(6)
O19 C64 C65 109.1(6)
C66 C65 C64 113.7(8)
C65 C66 C67 110.9(9)
C63 C68 O20 116.6(6)
C63 C68 C83 121.8(6)
O20 C68 C83 121.6(6)
C82 C69 O20 123.9(6)
C82 C69 C70 119.7(7)
O20 C69 C70 116.3(6)
C71 C70 C69 117.7(7)
C80 C71 C70 122.6(7)
C80 C71 O21 115.2(7)
C70 C71 O21 122.1(7)
O21 C72 C73 106.1(10)
O22 C73 C72 106.7(13)
C75 C74 O22 110.1(14)
C74 C75 O23 122.0(18)
O23 C76 C77 124.7(14)
O24 C77 C76 134.3(17)
O24 C78 C79 111.3(8)
O25 C79 C78 108.1(7)
C71 C80 O25 117.3(7)
C71 C80 C81 119.1(7)
O25 C80 C81 123.6(7)
C82 C81 C80 118.2(7)
C69 C82 C81 122.6(7)
C69 C82 O26 121.5(6)
C81 C82 O26 115.9(6)
O26 C83 C68 122.3(6)
O26 C83 C84 115.9(6)
C68 C83 C84 121.7(6)
O27 C84 C89 123.2(6)
O27 C84 C83 119.0(6)
C89 C84 C83 117.8(6)
O27 C85 C86 111.8(10)
C85 C86 C87 111.9(11)
C88 C87 C86 108.5(12)
C84 C89 C62 120.7(6)
C84 C89 C90 132.9(7)
C62 C89 C90 106.4(6)
N6 C90 N5 127.4(6)
N6 C90 C89 123.7(6)
N5 C90 C89 108.9(6)
N6 C91 N7 127.9(7)
N6 C91 C92 124.3(7)
N7 C91 C92 107.8(6)
C93 C92 C119 120.6(6)
C93 C92 C91 132.5(7)
C119 C92 C91 106.9(6)
O28 C93 C98 117.8(6)
O28 C93 C92 124.7(6)
C98 C93 C92 117.4(7)
O28 C94 C95 110.7(8)
C96 C95 C94 114.3(12)
C95 C96 C97 111.7(12)
O29 C98 C93 116.8(6)
O29 C98 C113 121.3(6)
C93 C98 C113 121.9(7)
C112 C99 C100 122.8(7)
C112 C99 O29 122.3(7)
C100 C99 O29 114.7(7)
C99 C100 C101 118.1(8)
O30 C101 C110 115.7(7)
O30 C101 C100 125.2(7)
C110 C101 C100 119.0(7)
O30 C102 C103 108.0(7)
O31 C103 C102 105.9(8)
O31 C104 C105 111.8(13)
O32 C105 C104 111.5(16)
O32 C106 C107 127.8(13)
O33 C107 C106 115.6(12)
O33 C108 C109 109.1(8)
O34 C109 C108 106.8(8)
O34 C110 C111 124.9(8)
O34 C110 C101 114.7(7)
C111 C110 C101 120.4(7)
C110 C111 C112 119.4(7)
C99 C112 O35 123.4(7)
C99 C112 C111 120.2(7)
O35 C112 C111 116.3(7)
O35 C113 C98 122.9(7)
O35 C113 C114 116.7(7)
C98 C113 C114 120.4(7)
O36 C114 C119 125.2(6)
O36 C114 C113 117.2(6)
C119 C114 C113 117.6(7)
O36 C115 C116 111.1(9)
C115 C116 C117 111.5(10)
C118 C117 C116 108.8(9)
C114 C119 C92 121.7(6)
C114 C119 C120 132.9(7)
C92 C119 C120 105.4(6)
N8 C120 N7 127.7(7)
N8 C120 C119 123.3(6)
N7 C120 C119 109.0(6)

loop_
_geom_bond_atom_site_label_1
_geom_bond_atom_site_label_2
_geom_bond_distance
Zn1 N3 1.996(6)
Zn1 N5 1.997(6)
Zn1 N1 2.005(6)
Zn1 N7 2.016(6)
Zn1 O37 2.114(7)
O1 C3 1.364(12)
O1 C4 1.466(13)
O2 C9 1.372(10)
O2 C8 1.378(12)
O3 C11 1.350(9)
O3 C12 1.420(10)
O4 C14 1.385(13)
O4 C13 1.436(12)
O5 C16 1.338(14)
O5 C15 1.415(13)
O6 C18 1.427(13)
O6 C17 1.471(13)
O7 C20 1.336(9)
O7 C19 1.456(10)
O8 C22 1.373(9)
O8 C23 1.377(10)
O9 C24 1.378(9)
O9 C25 1.442(11)
O10 C33 1.367(9)
O10 C34 1.471(15)
O11 C38 1.387(9)
O11 C39 1.390(9)
O12 C41 1.370(9)
O12 C42 1.381(10)
O13 C43 1.398(12)
O13 C44 1.424(10)
O14 C45 1.431(14)
O14 C46 1.430(14)
O15 C48 1.411(14)
O15 C47 1.456(13)
O16 C50 1.365(9)
O16 C49 1.424(11)
O17 C52 1.368(9)
O17 C53 1.391(9)
O18 C54 1.349(9)
O18 C55 1.485(12)
O19 C63 1.383(7)
O19 C64 1.443(10)
O20 C68 1.381(8)
O20 C69 1.388(9)
O21 C71 1.402(9)
O21 C72 1.412(10)
O22 C73 1.394(19)
O22 C74 1.401(18)
O23 C76 1.410(18)
O23 C75 1.41(2)
O24 C77 1.244(15)
O24 C78 1.402(13)
O25 C80 1.374(9)
O25 C79 1.418(10)
O26 C83 1.386(8)
O26 C82 1.395(8)
O27 C84 1.376(8)
O27 C85 1.428(14)
O28 C93 1.354(9)
O28 C94 1.463(11)
O29 C98 1.354(9)
O29 C99 1.411(9)
O30 C101 1.342(9)
O30 C102 1.422(11)
O31 C103 1.411(13)
O31 C104 1.453(15)
O32 C106 1.248(15)
O32 C105 1.334(19)
O33 C107 1.339(14)
O33 C108 1.417(12)
O34 C110 1.361(9)
O34 C109 1.409(11)
O35 C113 1.364(9)
O35 C112 1.391(9)
O36 C114 1.378(9)
O36 C115 1.439(12)
N1 C1 1.373(9)
N1 C30 1.371(9)
N2 C31 1.339(9)
N2 C30 1.341(10)
N3 C31 1.360(9)
N3 C60 1.379(8)
N4 C60 1.302(9)
N4 C61 1.317(9)
N5 C90 1.371(9)
N5 C61 1.382(8)
N6 C91 1.316(9)
N6 C90 1.321(9)
N7 C120 1.352(9)
N7 C91 1.359(10)
N8 C1 1.319(9)
N8 C120 1.333(9)
C1 C2 1.459(10)
C2 C3 1.385(13)
C2 C29 1.412(10)
C3 C8 1.409(17)
C4 C5 1.510(14)
C5 C6 1.426(15)
C6 C7 1.559(14)
C8 C23 1.382(13)
C9 C22 1.381(11)
C9 C10 1.389(11)
C10 C11 1.376(11)
C11 C20 1.411(11)
C12 C13 1.485(11)
C14 C15 1.493(16)
C16 C17 1.499(16)
C18 C19 1.481(14)
C20 C21 1.382(10)
C21 C22 1.406(11)
C23 C24 1.425(10)
C24 C29 1.381(11)
C25 C26 1.365(19)
C26 C27 1.52(2)
C27 C28 1.43(3)
C29 C30 1.447(10)
C31 C32 1.470(10)
C32 C33 1.367(10)
C32 C59 1.415(10)
C33 C38 1.418(11)
C34 C35 1.417(18)
C35 C36 1.530(19)
C36 C37 1.3697(15)
C38 C53 1.380(11)
C39 C40 1.382(11)
C39 C52 1.388(11)
C40 C41 1.392(10)
C41 C50 1.409(11)
C42 C43 1.489(12)
C44 C45 1.430(15)
C46 C47 1.3699(15)
C48 C49 1.476(14)
C50 C51 1.354(11)
C51 C52 1.373(11)
C53 C54 1.380(11)
C54 C59 1.402(10)
C55 C56 1.42(2)
C56 C57 1.46(3)
C57 C58 1.58(3)
C59 C60 1.474(10)
C61 C62 1.459(10)
C62 C63 1.419(9)
C62 C89 1.424(10)
C63 C68 1.355(9)
C64 C65 1.524(11)
C65 C66 1.505(13)
C66 C67 1.515(12)
C68 C83 1.388(10)
C69 C82 1.349(10)
C69 C70 1.413(10)
C70 C71 1.383(11)
C71 C80 1.349(12)
C72 C73 1.530(17)
C74 C75 1.3698(15)
C76 C77 1.4493(15)
C78 C79 1.506(12)
C80 C81 1.423(11)
C81 C82 1.368(11)
C83 C84 1.391(10)
C84 C89 1.387(10)
C85 C86 1.527(18)
C86 C87 1.617(19)
C87 C88 1.3705(15)
C89 C90 1.466(9)
C91 C92 1.464(10)
C92 C93 1.405(10)
C92 C119 1.412(10)
C93 C98 1.397(10)
C94 C95 1.517(15)
C95 C96 1.457(19)
C96 C97 1.563(18)
C98 C113 1.407(10)
C99 C112 1.331(11)
C99 C100 1.389(11)
C100 C101 1.415(11)
C101 C110 1.407(12)
C102 C103 1.519(12)
C104 C105 1.50(2)
C106 C107 1.4496(15)
C108 C109 1.486(13)
C110 C111 1.378(12)
C111 C112 1.406(10)
C113 C114 1.412(10)
C114 C119 1.390(10)
C115 C116 1.438(14)
C116 C117 1.564(16)
C117 C118 1.531(14)
C119 C120 1.463(10)
